data_1544138
loop_
_publ_author_name
'Nairoukh, Zackaria'
'Kumar, Gunda G K S Narayana'
'Minko, Yury'
'Marek, Ilan'

_publ_section_title
;
 Enantioselective allylic alkylation of stereodefined polysubstituted
 copper enolates as an entry to acyclic quaternary carbon stereocentres.
;
_journal_issue 1
_journal_name_full 'Chemical science'
_journal_page_first 627
_journal_page_last 630
_journal_paper_doi 10.1039/c6sc03036j
_journal_volume 8
_journal_year 2017
_chemical_absolute_configuration unk
_chemical_formula_moiety 'C28 H33 N O5'
_chemical_formula_sum 'C28 H33 N O5'
_chemical_formula_weight 463.55
_chemical_melting_point 329.15
_chemical_name_common 'Marek99 (Zack)'
_chemical_name_systematic 'Benzyl (S)-4-((S)-4-benzyl-2-oxooxazolidine-3-carbonyl)-4-methyl-2-methyleneoctanoate '
_space_group_IT_number 19
_symmetry_cell_setting orthorhombic
_symmetry_space_group_name_Hall 'P 2ac 2ab'
_symmetry_space_group_name_H-M 'P 21 21 21'
_atom_sites_solution_hydrogens geom
_atom_sites_solution_primary direct
_atom_sites_solution_secondary difmap
_audit_creation_method SHELXL-97
_audit_update_record
;
2016-06-28 deposited with the CCDC.
2016-08-26 downloaded from the CCDC.
;
_cell_angle_alpha 90.00
_cell_angle_beta 90.00
_cell_angle_gamma 90.00
_cell_formula_units_Z 4
_cell_length_a 6.003(6)
_cell_length_b 14.84(3)
_cell_length_c 28.93(3)
_cell_measurement_reflns_used 2168
_cell_measurement_temperature 293(2)
_cell_measurement_theta_max 24.14
_cell_measurement_theta_min 0.7
_cell_volume 2577(6)
_computing_cell_refinement 'DENZO HKL2000 (Otwinowski & Minor 1997)'
_computing_data_collection 'Collect (Nonius, 2006)'
_computing_data_reduction 'DENZO HKL2000 (Otwinowski & Minor 1997)'
_computing_molecular_graphics 'Mercury 3.5'
_computing_structure_refinement 'SHELXL-97 (Sheldrick, 1997)'
_computing_structure_solution 'SHELXS-97 (Sheldrick, 1990)'
_diffrn_ambient_temperature 293(2)
_diffrn_detector_area_resol_mean 95
_diffrn_measured_fraction_theta_full 0.991
_diffrn_measured_fraction_theta_max 0.991
_diffrn_measurement_device_type 'Nonius KappaCCD'
_diffrn_measurement_method 'phi- and omega-scans'
_diffrn_radiation_monochromator graphite
_diffrn_radiation_source 'fine-focus sealed tube'
_diffrn_radiation_type MoK\a
_diffrn_radiation_wavelength 0.71073
_diffrn_reflns_av_R_equivalents 0.0650
_diffrn_reflns_av_sigmaI/netI 0.0364
_diffrn_reflns_limit_h_max 6
_diffrn_reflns_limit_h_min 0
_diffrn_reflns_limit_k_max 16
_diffrn_reflns_limit_k_min 0
_diffrn_reflns_limit_l_max 32
_diffrn_reflns_limit_l_min 0
_diffrn_reflns_number 2210
_diffrn_reflns_theta_full 24.14
_diffrn_reflns_theta_max 24.14
_diffrn_reflns_theta_min 1.41
_diffrn_standards_decay_% none
_diffrn_standards_interval_count none
_diffrn_standards_interval_time none
_diffrn_standards_number none
_exptl_absorpt_coefficient_mu 0.081
_exptl_absorpt_correction_T_max 0.9655
_exptl_absorpt_correction_T_min 0.9643
_exptl_absorpt_correction_type multi-scan
_exptl_absorpt_process_details
;  
'HKL Denzo and Scalepack (Otwinowski & Minor 1997)'   
;
_exptl_crystal_colour colorless
_exptl_crystal_density_diffrn 1.195
_exptl_crystal_density_method 'not measured'
_exptl_crystal_description needle
_exptl_crystal_F_000 992
_exptl_crystal_recrystallization_method 'Re-crystallisation from solvent'
_exptl_crystal_size_max 0.45
_exptl_crystal_size_mid 0.21
_exptl_crystal_size_min 0.18
_refine_diff_density_max 0.196
_refine_diff_density_min -0.214
_refine_diff_density_rms 0.053
_refine_ls_abs_structure_details 'Flack H D (1983), Acta Cryst. A39, 876-881'
_refine_ls_abs_structure_Flack 0.0
_refine_ls_extinction_method none
_refine_ls_goodness_of_fit_ref 1.070
_refine_ls_hydrogen_treatment constr
_refine_ls_matrix_type full
_refine_ls_number_parameters 309
_refine_ls_number_reflns 2210
_refine_ls_number_restraints 0
_refine_ls_restrained_S_all 1.070
_refine_ls_R_factor_all 0.0611
_refine_ls_R_factor_gt 0.0460
_refine_ls_shift/su_max 0.000
_refine_ls_shift/su_mean 0.000
_refine_ls_structure_factor_coef Fsqd
_refine_ls_weighting_details 'calc w=1/[\s^2^(Fo^2^)+(0.1044P)^2^+0.0000P] where P=(Fo^2^+2Fc^2^)/3'
_refine_ls_weighting_scheme calc
_refine_ls_wR_factor_gt 0.1174
_refine_ls_wR_factor_ref 0.1403
_reflns_number_gt 1814
_reflns_number_total 2210
_reflns_threshold_expression >2sigma(I)
_cod_data_source_file c6sc03036j2.cif
_cod_data_source_block Marek99
_cod_depositor_comments
;Adding full bibliography for 1544138.cif.

 Adding full bibliography for 1544138.cif.
;
_cod_original_cell_volume 2577(7)
_cod_database_code 1544138
_solvent_exptl_crystal_recrystallization_method 'Hexane and ethyl acetate'

loop_
_symmetry_equiv_pos_as_xyz
'x, y, z'
'-x+1/2, -y, z+1/2'
'x+1/2, -y+1/2, -z'
'-x, y+1/2, -z+1/2'

loop_
_atom_site_label
_atom_site_type_symbol
_atom_site_fract_x
_atom_site_fract_y
_atom_site_fract_z
_atom_site_U_iso_or_equiv
_atom_site_adp_type
_atom_site_occupancy
_atom_site_symmetry_multiplicity
_atom_site_calc_flag
_atom_site_refinement_flags
O1 O -0.2690(4) 0.59071(17) 0.41437(7) 0.0472(7) Uani 1 1 d .
O2 O -0.1210(4) 0.46862(18) 0.37941(9) 0.0498(7) Uani 1 1 d .
O3 O 0.3850(4) 0.50244(18) 0.35107(8) 0.0488(7) Uani 1 1 d .
O4 O -0.0839(5) 0.3511(2) 0.27451(10) 0.0656(9) Uani 1 1 d .
O5 O 0.1619(6) 0.2428(2) 0.29229(10) 0.0714(9) Uani 1 1 d .
N1 N 0.2471(5) 0.3824(2) 0.31499(9) 0.0433(8) Uani 1 1 d .
C1 C -0.8088(8) 0.6678(3) 0.53858(15) 0.0623(12) Uani 1 1 d .
H1 H -0.9122 0.6964 0.5575 0.075 Uiso 1 1 calc R
C2 C -0.8446(7) 0.6626(3) 0.49175(16) 0.0628(12) Uani 1 1 d .
H2 H -0.9727 0.6876 0.4790 0.075 Uiso 1 1 calc R
C3 C -0.6905(7) 0.6205(3) 0.46352(14) 0.0560(11) Uani 1 1 d .
H3 H -0.7161 0.6172 0.4319 0.067 Uiso 1 1 calc R
C4 C -0.4993(6) 0.5831(2) 0.48184(12) 0.0454(9) Uani 1 1 d .
C5 C -0.4643(7) 0.5894(3) 0.52918(12) 0.0505(10) Uani 1 1 d .
H5 H -0.3352 0.5657 0.5422 0.061 Uiso 1 1 calc R
C6 C -0.6211(8) 0.6309(3) 0.55715(14) 0.0612(12) Uani 1 1 d .
H6 H -0.5981 0.6337 0.5889 0.073 Uiso 1 1 calc R
C7 C -0.3373(7) 0.5334(3) 0.45196(12) 0.0508(10) Uani 1 1 d .
H7A H -0.2083 0.5159 0.4701 0.061 Uiso 1 1 calc R
H7B H -0.4063 0.4793 0.4399 0.061 Uiso 1 1 calc R
C8 C -0.1709(6) 0.5479(3) 0.37895(12) 0.0424(9) Uani 1 1 d .
C9 C -0.1325(6) 0.6077(3) 0.33821(12) 0.0425(9) Uani 1 1 d .
C10 C -0.1545(8) 0.6964(3) 0.34179(15) 0.0640(12) Uani 1 1 d .
H10A H -0.1943 0.7220 0.3699 0.077 Uiso 1 1 calc R
H10B H -0.1301 0.7329 0.3162 0.077 Uiso 1 1 calc R
C11 C -0.0781(6) 0.5611(3) 0.29337(12) 0.0429(9) Uani 1 1 d .
H11A H -0.1362 0.5974 0.2682 0.051 Uiso 1 1 calc R
H11B H -0.1565 0.5039 0.2928 0.051 Uiso 1 1 calc R
C12 C 0.1741(6) 0.5424(3) 0.28370(12) 0.0414(9) Uani 1 1 d .
C13 C 0.3008(6) 0.6318(3) 0.28881(13) 0.0494(9) Uani 1 1 d .
H13A H 0.4550 0.6226 0.2814 0.074 Uiso 1 1 calc R
H13B H 0.2882 0.6529 0.3201 0.074 Uiso 1 1 calc R
H13C H 0.2384 0.6757 0.2682 0.074 Uiso 1 1 calc R
C14 C 0.1959(6) 0.5082(3) 0.23352(11) 0.0485(10) Uani 1 1 d .
H14A H 0.0965 0.4572 0.2297 0.058 Uiso 1 1 calc R
H14B H 0.1446 0.5554 0.2129 0.058 Uiso 1 1 calc R
C15 C 0.4296(7) 0.4795(3) 0.21808(12) 0.0532(10) Uani 1 1 d .
H15A H 0.5289 0.5309 0.2201 0.064 Uiso 1 1 calc R
H15B H 0.4847 0.4335 0.2390 0.064 Uiso 1 1 calc R
C16 C 0.4344(8) 0.4432(4) 0.16919(14) 0.0719(14) Uani 1 1 d .
H16A H 0.3803 0.4893 0.1483 0.086 Uiso 1 1 calc R
H16B H 0.3339 0.3921 0.1671 0.086 Uiso 1 1 calc R
C17 C 0.6664(9) 0.4136(4) 0.15360(17) 0.0922(18) Uani 1 1 d .
H17A H 0.6578 0.3887 0.1230 0.138 Uiso 1 1 calc R
H17B H 0.7225 0.3687 0.1745 0.138 Uiso 1 1 calc R
H17C H 0.7645 0.4646 0.1535 0.138 Uiso 1 1 calc R
C18 C 0.2695(6) 0.4765(2) 0.31949(12) 0.0406(8) Uani 1 1 d .
C19 C 0.0916(8) 0.3294(3) 0.29169(14) 0.0554(11) Uani 1 1 d .
C20 C 0.3870(8) 0.2402(3) 0.31131(15) 0.0693(13) Uani 1 1 d .
H20A H 0.4976 0.2431 0.2869 0.083 Uiso 1 1 calc R
H20B H 0.4106 0.1858 0.3292 0.083 Uiso 1 1 calc R
C21 C 0.3975(7) 0.3225(3) 0.34159(12) 0.0457(9) Uani 1 1 d .
H21 H 0.5490 0.3471 0.3423 0.055 Uiso 1 1 calc R
C22 C 0.3129(6) 0.3047(3) 0.39076(12) 0.0475(10) Uani 1 1 d .
H22A H 0.2979 0.3616 0.4069 0.057 Uiso 1 1 calc R
H22B H 0.1666 0.2772 0.3891 0.057 Uiso 1 1 calc R
C23 C 0.4662(6) 0.2441(3) 0.41779(11) 0.0446(9) Uani 1 1 d .
C24 C 0.4097(7) 0.1554(3) 0.42803(14) 0.0571(11) Uani 1 1 d .
H24 H 0.2734 0.1327 0.4182 0.069 Uiso 1 1 calc R
C25 C 0.5538(8) 0.1005(3) 0.45275(16) 0.0667(12) Uani 1 1 d .
H25 H 0.5144 0.0412 0.4590 0.080 Uiso 1 1 calc R
C26 C 0.7563(8) 0.1337(3) 0.46819(15) 0.0627(12) Uani 1 1 d .
H26 H 0.8524 0.0971 0.4850 0.075 Uiso 1 1 calc R
C27 C 0.8143(7) 0.2221(3) 0.45838(13) 0.0543(10) Uani 1 1 d .
H27 H 0.9489 0.2452 0.4689 0.065 Uiso 1 1 calc R
C28 C 0.6721(6) 0.2756(3) 0.43293(12) 0.0470(9) Uani 1 1 d .
H28 H 0.7147 0.3342 0.4257 0.056 Uiso 1 1 calc R

loop_
_atom_site_aniso_label
_atom_site_aniso_U_11
_atom_site_aniso_U_22
_atom_site_aniso_U_33
_atom_site_aniso_U_23
_atom_site_aniso_U_13
_atom_site_aniso_U_12
O1 0.0568(16) 0.0465(14) 0.0384(13) -0.0027(12) 0.0042(12) 0.0015(13)
O2 0.0512(16) 0.0489(17) 0.0493(15) 0.0050(13) 0.0079(12) 0.0072(13)
O3 0.0493(15) 0.0557(16) 0.0413(13) 0.0018(12) -0.0126(13) -0.0049(13)
O4 0.068(2) 0.068(2) 0.0613(17) 0.0009(15) -0.0201(15) -0.0157(16)
O5 0.098(2) 0.0538(19) 0.0619(18) -0.0162(15) -0.0192(18) 0.0040(17)
N1 0.0475(18) 0.0469(18) 0.0356(16) 0.0001(14) -0.0040(14) -0.0005(15)
C1 0.062(3) 0.058(3) 0.067(3) -0.009(2) 0.017(2) 0.003(2)
C2 0.048(2) 0.058(3) 0.082(3) 0.000(2) -0.005(2) 0.007(2)
C3 0.055(2) 0.060(3) 0.053(2) -0.002(2) -0.005(2) 0.000(2)
C4 0.052(2) 0.037(2) 0.047(2) 0.0007(17) 0.0047(18) -0.0011(17)
C5 0.056(2) 0.052(2) 0.043(2) -0.0007(18) 0.0020(19) 0.006(2)
C6 0.076(3) 0.060(3) 0.047(2) -0.005(2) 0.006(2) 0.008(2)
C7 0.061(2) 0.050(2) 0.042(2) 0.0030(18) 0.0085(19) 0.006(2)
C8 0.0359(18) 0.049(2) 0.042(2) -0.0016(18) -0.0026(17) 0.0001(18)
C9 0.0383(19) 0.047(2) 0.042(2) 0.0020(17) -0.0006(16) -0.0003(18)
C10 0.076(3) 0.059(3) 0.057(2) 0.006(2) 0.016(2) 0.000(2)
C11 0.0405(19) 0.052(2) 0.0360(18) 0.0043(17) -0.0022(16) 0.0002(17)
C12 0.0363(18) 0.053(2) 0.0346(18) 0.0022(17) -0.0020(15) -0.0011(17)
C13 0.043(2) 0.054(2) 0.051(2) 0.0090(19) -0.0006(18) -0.0022(17)
C14 0.044(2) 0.068(3) 0.0337(18) 0.0043(18) -0.0027(17) 0.000(2)
C15 0.053(2) 0.068(3) 0.0387(19) -0.0002(19) 0.0007(18) 0.002(2)
C16 0.066(3) 0.100(4) 0.049(2) -0.014(3) 0.005(2) -0.001(3)
C17 0.083(3) 0.135(5) 0.059(3) -0.026(3) 0.014(3) 0.015(4)
C18 0.0337(18) 0.050(2) 0.0380(19) -0.0011(17) 0.0042(17) -0.0006(17)
C19 0.071(3) 0.054(3) 0.041(2) -0.0052(19) -0.002(2) -0.003(2)
C20 0.085(4) 0.067(3) 0.056(2) -0.010(2) 0.003(2) 0.021(3)
C21 0.046(2) 0.050(2) 0.042(2) 0.0056(18) 0.0017(17) 0.0098(18)
C22 0.047(2) 0.052(2) 0.043(2) 0.0041(18) 0.0027(17) 0.0047(19)
C23 0.047(2) 0.047(2) 0.0394(19) 0.0011(17) 0.0064(17) 0.0059(18)
C24 0.057(2) 0.050(2) 0.064(2) 0.006(2) 0.005(2) -0.006(2)
C25 0.075(3) 0.048(2) 0.077(3) 0.018(2) 0.011(3) 0.003(2)
C26 0.067(3) 0.059(3) 0.062(3) 0.020(2) 0.007(2) 0.018(2)
C27 0.050(2) 0.065(3) 0.048(2) 0.004(2) -0.003(2) 0.005(2)
C28 0.051(2) 0.042(2) 0.048(2) 0.0027(19) 0.0059(19) -0.0003(18)

loop_
_atom_type_symbol
_atom_type_description
_atom_type_scat_dispersion_real
_atom_type_scat_dispersion_imag
_atom_type_scat_source
O O 0.0106 0.0060 'International Tables Vol C Tables 4.2.6.8 and 6.1.1.4'
N N 0.0061 0.0033 'International Tables Vol C Tables 4.2.6.8 and 6.1.1.4'
C C 0.0033 0.0016 'International Tables Vol C Tables 4.2.6.8 and 6.1.1.4'
H H 0.0000 0.0000 'International Tables Vol C Tables 4.2.6.8 and 6.1.1.4'

loop_
_geom_angle_atom_site_label_1
_geom_angle_atom_site_label_2
_geom_angle_atom_site_label_3
_geom_angle
C8 O1 C7 115.0(3)
C19 O5 C20 108.6(4)
C19 N1 C18 131.8(3)
C19 N1 C21 108.8(3)
C18 N1 C21 119.2(3)
C6 C1 C2 119.7(4)
C6 C1 H1 120.2
C2 C1 H1 120.2
C1 C2 C3 120.2(4)
C1 C2 H2 119.9
C3 C2 H2 119.9
C4 C3 C2 120.7(4)
C4 C3 H3 119.6
C2 C3 H3 119.6
C3 C4 C5 118.5(4)
C3 C4 C7 121.1(3)
C5 C4 C7 120.3(4)
C6 C5 C4 120.2(4)
C6 C5 H5 119.9
C4 C5 H5 119.9
C1 C6 C5 120.7(4)
C1 C6 H6 119.7
C5 C6 H6 119.7
O1 C7 C4 109.3(3)
O1 C7 H7A 109.8
C4 C7 H7A 109.8
O1 C7 H7B 109.8
C4 C7 H7B 109.8
H7A C7 H7B 108.3
O2 C8 O1 124.0(3)
O2 C8 C9 123.2(3)
O1 C8 C9 112.9(3)
C10 C9 C8 120.9(4)
C10 C9 C11 123.0(3)
C8 C9 C11 116.1(3)
C9 C10 H10A 120.0
C9 C10 H10B 120.0
H10A C10 H10B 120.0
C9 C11 C12 116.4(3)
C9 C11 H11A 108.2
C12 C11 H11A 108.2
C9 C11 H11B 108.2
C12 C11 H11B 108.2
H11A C11 H11B 107.3
C18 C12 C13 107.5(3)
C18 C12 C14 113.1(3)
C13 C12 C14 109.4(3)
C18 C12 C11 110.7(3)
C13 C12 C11 108.0(3)
C14 C12 C11 108.0(3)
C12 C13 H13A 109.5
C12 C13 H13B 109.5
H13A C13 H13B 109.5
C12 C13 H13C 109.5
H13A C13 H13C 109.5
H13B C13 H13C 109.5
C15 C14 C12 116.3(3)
C15 C14 H14A 108.2
C12 C14 H14A 108.2
C15 C14 H14B 108.2
C12 C14 H14B 108.2
H14A C14 H14B 107.4
C16 C15 C14 112.9(3)
C16 C15 H15A 109.0
C14 C15 H15A 109.0
C16 C15 H15B 109.0
C14 C15 H15B 109.0
H15A C15 H15B 107.8
C15 C16 C17 113.3(4)
C15 C16 H16A 108.9
C17 C16 H16A 108.9
C15 C16 H16B 108.9
C17 C16 H16B 108.9
H16A C16 H16B 107.7
C16 C17 H17A 109.5
C16 C17 H17B 109.5
H17A C17 H17B 109.5
C16 C17 H17C 109.5
H17A C17 H17C 109.5
H17B C17 H17C 109.5
O3 C18 N1 116.1(3)
O3 C18 C12 121.3(3)
N1 C18 C12 122.3(3)
O4 C19 O5 122.0(4)
O4 C19 N1 129.3(4)
O5 C19 N1 108.7(4)
O5 C20 C21 103.7(3)
O5 C20 H20A 111.0
C21 C20 H20A 111.0
O5 C20 H20B 111.0
C21 C20 H20B 111.0
H20A C20 H20B 109.0
N1 C21 C20 99.1(3)
N1 C21 C22 112.5(3)
C20 C21 C22 112.7(4)
N1 C21 H21 110.7
C20 C21 H21 110.7
C22 C21 H21 110.7
C23 C22 C21 112.5(3)
C23 C22 H22A 109.1
C21 C22 H22A 109.1
C23 C22 H22B 109.1
C21 C22 H22B 109.1
H22A C22 H22B 107.8
C24 C23 C28 117.9(4)
C24 C23 C22 121.8(4)
C28 C23 C22 120.3(4)
C25 C24 C23 120.9(4)
C25 C24 H24 119.6
C23 C24 H24 119.6
C26 C25 C24 120.3(4)
C26 C25 H25 119.9
C24 C25 H25 119.9
C27 C26 C25 119.4(4)
C27 C26 H26 120.3
C25 C26 H26 120.3
C28 C27 C26 119.9(4)
C28 C27 H27 120.0
C26 C27 H27 120.0
C27 C28 C23 121.6(4)
C27 C28 H28 119.2
C23 C28 H28 119.2

loop_
_geom_bond_atom_site_label_1
_geom_bond_atom_site_label_2
_geom_bond_distance
O1 C8 1.342(4)
O1 C7 1.440(5)
O2 C8 1.214(5)
O3 C18 1.210(4)
O4 C19 1.208(5)
O5 C19 1.354(6)
O5 C20 1.459(6)
N1 C19 1.394(5)
N1 C18 1.409(6)
N1 C21 1.482(5)
C1 C6 1.363(6)
C1 C2 1.373(6)
C1 H1 0.9300
C2 C3 1.383(6)
C2 H2 0.9300
C3 C4 1.381(6)
C3 H3 0.9300
C4 C5 1.389(5)
C4 C7 1.495(5)
C5 C6 1.386(6)
C5 H5 0.9300
C6 H6 0.9300
C7 H7A 0.9700
C7 H7B 0.9700
C8 C9 1.494(5)
C9 C10 1.327(6)
C9 C11 1.506(5)
C10 H10A 0.9300
C10 H10B 0.9300
C11 C12 1.564(5)
C11 H11A 0.9700
C11 H11B 0.9700
C12 C18 1.536(5)
C12 C13 1.536(6)
C12 C14 1.543(5)
C13 H13A 0.9600
C13 H13B 0.9600
C13 H13C 0.9600
C14 C15 1.533(6)
C14 H14A 0.9700
C14 H14B 0.9700
C15 C16 1.514(6)
C15 H15A 0.9700
C15 H15B 0.9700
C16 C17 1.528(7)
C16 H16A 0.9700
C16 H16B 0.9700
C17 H17A 0.9600
C17 H17B 0.9600
C17 H17C 0.9600
C20 C21 1.505(6)
C20 H20A 0.9700
C20 H20B 0.9700
C21 C22 1.533(5)
C21 H21 0.9800
C22 C23 1.506(5)
C22 H22A 0.9700
C22 H22B 0.9700
C23 C24 1.390(6)
C23 C28 1.392(6)
C24 C25 1.387(6)
C24 H24 0.9300
C25 C26 1.386(7)
C25 H25 0.9300
C26 C27 1.385(7)
C26 H26 0.9300
C27 C28 1.379(5)
C27 H27 0.9300
C28 H28 0.9300
